data_1518546
loop_
_publ_author_name
'Hauser, Simone A.'
'Reich, Robert M.'
'Mink, J\'anos'
'P\"othig, Alexander'
'Cokoja, Mirza'
'K\"uhn, Fritz E.'

_publ_section_title
;
 Influence of structural and electronic properties of organomolybdenum(ii)
 complexes of the type [CpMo(CO)3R] and [CpMo(O2)(O)R] (R = Cl, CH3, CF3)
 on the catalytic olefin epoxidation
;
_journal_issue 4
_journal_name_full 'Catal. Sci. Technol.'
_journal_page_first 2282
_journal_paper_doi 10.1039/C4CY01604A
_journal_volume 5
_journal_year 2015
_chemical_compound_source 'see text'
_chemical_formula_moiety 'C9 H5 F3 Mo O3'
_chemical_formula_sum 'C9 H5 F3 Mo O3'
_chemical_formula_weight 314.07
_space_group_IT_number 1
_symmetry_cell_setting triclinic
_symmetry_Int_Tables_number 1
_symmetry_space_group_name_Hall 'P 1'
_symmetry_space_group_name_H-M 'P 1'
_atom_sites_solution_hydrogens geom
_atom_sites_solution_primary direct
_atom_sites_solution_secondary difmap
_audit_update_record
;
2014-10-23 deposited with the CCDC.
2015-01-16 downloaded from the CCDC.
;
_cell_angle_alpha 107.752(1)
_cell_angle_beta 97.132(1)
_cell_angle_gamma 107.192(1)
_cell_formula_units_Z 1
_cell_length_a 6.4530(2)
_cell_length_b 6.5440(2)
_cell_length_c 6.7851(2)
_cell_measurement_reflns_used 8174
_cell_measurement_temperature 123
_cell_measurement_theta_max 25.3472
_cell_measurement_theta_min 3.2434
_cell_volume 253.356(14)
_computing_cell_refinement 'SAINT (Bruker, 2008b)'
_computing_data_collection 'APEX II Control Software (Bruker, 2008a)'
_computing_data_reduction 'SAINT (Bruker, 2008b)'
_computing_molecular_graphics 'PLATON (Spek, 2011)'
_computing_publication_material 'PLATON (Spek, 2011), enCIFer (Allen, 2004)'
_computing_structure_refinement 'SHELXL97 (Sheldrick, 1997), SHELXLE (Huebschle, 2011)'
_computing_structure_solution 'SHELXS97 (Sheldrick, 1997)'
_diffrn_ambient_temperature 123
_diffrn_detector ' CCD plate '
_diffrn_detector_area_resol_mean 16
_diffrn_measured_fraction_theta_full 0.978
_diffrn_measured_fraction_theta_max 0.978
_diffrn_measurement_device ' \k-geometry diffractometer '
_diffrn_measurement_device_type ' Bruker APEX-II CCD '
_diffrn_measurement_method ' phi- and omega-rotation '
_diffrn_radiation_monochromator graphite
_diffrn_radiation_probe x-ray
_diffrn_radiation_source 'fine focus sealed tube'
_diffrn_radiation_type MoK\a
_diffrn_radiation_wavelength 0.71073
_diffrn_reflns_av_R_equivalents 0.0224
_diffrn_reflns_av_sigmaI/netI 0.0158
_diffrn_reflns_limit_h_max 7
_diffrn_reflns_limit_h_min -7
_diffrn_reflns_limit_k_max 7
_diffrn_reflns_limit_k_min -7
_diffrn_reflns_limit_l_max 8
_diffrn_reflns_limit_l_min 0
_diffrn_reflns_number 910
_diffrn_reflns_reduction_process
;
;
_diffrn_reflns_theta_full 25.37
_diffrn_reflns_theta_max 25.37
_diffrn_reflns_theta_min 3.24
_exptl_absorpt_coefficient_mu 1.326
_exptl_absorpt_correction_T_max 0.913
_exptl_absorpt_correction_T_min 0.529
_exptl_absorpt_correction_type multi-scan
_exptl_absorpt_process_details 'TWINABS, Bruker, 2012'
_exptl_crystal_colour yellow
_exptl_crystal_density_diffrn 2.059
_exptl_crystal_density_method 'Not Measured'
_exptl_crystal_description needle
_exptl_crystal_F_000 152
_exptl_crystal_size_max 0.550
_exptl_crystal_size_mid 0.110
_exptl_crystal_size_min 0.070
_refine_diff_density_max 0.468
_refine_diff_density_min -0.289
_refine_diff_density_rms 0.069
_refine_ls_abs_structure_details 'Flack H.D. (1983), Acta Cryst. A39, 876-881'
_refine_ls_extinction_method none
_refine_ls_goodness_of_fit_ref 1.111
_refine_ls_hydrogen_treatment constr
_refine_ls_matrix_type full
_refine_ls_number_parameters 145
_refine_ls_number_reflns 910
_refine_ls_number_restraints 3
_refine_ls_restrained_S_all 1.109
_refine_ls_R_factor_all 0.0147
_refine_ls_R_factor_gt 0.0147
_refine_ls_shift/su_max 0.000
_refine_ls_shift/su_mean 0.000
_refine_ls_structure_factor_coef Fsqd
_refine_ls_weighting_details 'calc w=1/[\s^2^(Fo^2^)+(0.0147P)^2^+0.3456P] where P=(Fo^2^+2Fc^2^)/3'
_refine_ls_weighting_scheme calc
_refine_ls_wR_factor_gt 0.0381
_refine_ls_wR_factor_ref 0.0381
_reflns_number_gt 905
_reflns_number_total 910
_reflns_threshold_expression I>2\s(I)
_cod_data_source_file c4cy01604a2.cif
_cod_data_source_block Compound3
_cod_depositor_comments
;
The following automatic conversions were performed:

'_symmetry_cell_setting' value 'Triclinic' changed to 'triclinic'
according to
/usr/data/users/saulius/crontab/automatic-downloads/rss-feeds/RSC/lib/dictionaries/cif_core.dic
dictionary named 'cif_core.dic' version 2.4.2 from 2011-04-26.

Automatic conversion script
Id: cif_fix_values 2935 2014-11-11 08:27:57Z andrius 

 Adding full bibliography for 1518546--1518547.cif.
;
_cod_database_code 1518546

loop_
_symmetry_equiv_pos_site_id
_symmetry_equiv_pos_as_xyz
1 x,y,z

loop_
_atom_site_aniso_label
_atom_site_aniso_U_11
_atom_site_aniso_U_22
_atom_site_aniso_U_33
_atom_site_aniso_U_23
_atom_site_aniso_U_13
_atom_site_aniso_U_12
Mo1 0.0115(2) 0.0120(2) 0.0091(2) 0.0029(1) 0.0022(1) 0.0029(1)
F1 0.0277(16) 0.0375(18) 0.0216(15) 0.0182(13) 0.0082(12) 0.0002(14)
F2 0.0140(13) 0.0325(16) 0.0235(15) 0.0087(13) 0.0008(11) -0.0006(12)
F3 0.0333(17) 0.0130(14) 0.0360(17) 0.0038(12) 0.0107(13) 0.0013(13)
O1 0.032(2) 0.042(2) 0.029(2) 0.0103(17) 0.0147(16) 0.0244(19)
O2 0.0253(18) 0.0240(19) 0.0179(17) 0.0002(15) -0.0029(14) 0.0046(16)
O3 0.037(2) 0.039(2) 0.0240(18) 0.0187(16) 0.0092(16) 0.0259(19)
C1 0.035(3) 0.024(3) 0.010(2) 0.0056(19) 0.011(2) 0.014(2)
C2 0.023(3) 0.033(3) 0.017(2) 0.011(2) 0.0087(19) 0.003(2)
C3 0.042(3) 0.018(2) 0.017(2) 0.0114(19) 0.011(2) 0.005(2)
C4 0.030(3) 0.037(3) 0.013(2) 0.014(2) 0.007(2) 0.015(2)
C5 0.024(3) 0.026(3) 0.009(2) 0.0043(19) 0.0035(18) 0.002(2)
C6 0.018(2) 0.018(2) 0.017(2) 0.0074(18) 0.0038(18) 0.0031(19)
C7 0.022(2) 0.017(2) 0.016(2) 0.0050(19) 0.002(2) 0.004(2)
C8 0.021(2) 0.017(2) 0.018(2) 0.009(2) 0.007(2) 0.009(2)
C9 0.022(2) 0.021(2) 0.012(2) 0.004(2) 0.0081(18) 0.006(2)

loop_
_atom_site_label
_atom_site_type_symbol
_atom_site_thermal_displace_type
_atom_site_fract_x
_atom_site_fract_y
_atom_site_fract_z
_atom_site_occupancy
_atom_site_U_iso_or_equiv
_atom_site_calc_flag
_atom_site_refinement_flags
Mo1 Mo Uani 0.17440 0.20990 0.41780 1.000 0.0114(1) d .
F1 F Uani -0.1556(5) -0.1268(5) 0.5734(4) 1.000 0.0295(9) d .
F2 F Uani -0.3145(4) -0.1048(5) 0.2872(4) 1.000 0.0261(8) d .
F3 F Uani -0.0983(5) -0.3014(5) 0.2734(5) 1.000 0.0301(9) d .
O1 O Uani -0.1304(6) 0.4224(7) 0.6792(6) 1.000 0.0315(12) d .
O2 O Uani 0.5099(6) 0.6142(6) 0.8239(5) 1.000 0.0260(10) d .
O3 O Uani 0.3972(6) -0.0428(6) 0.6578(5) 1.000 0.0284(11) d .
C1 C Uani 0.2836(9) 0.0576(9) 0.1059(7) 1.000 0.0217(16) d .
C2 C Uani 0.4088(8) 0.2940(9) 0.2030(7) 1.000 0.0251(16) d .
C3 C Uani 0.2598(9) 0.4152(8) 0.1997(7) 1.000 0.0254(14) d .
C4 C Uani 0.0432(9) 0.2533(9) 0.1021(7) 1.000 0.0245(16) d .
C5 C Uani 0.0589(8) 0.0330(9) 0.0449(7) 1.000 0.0218(16) d .
C6 C Uani -0.1140(8) -0.0959(8) 0.3896(7) 1.000 0.0182(12) d .
C7 C Uani -0.0189(8) 0.3435(8) 0.5863(8) 1.000 0.0195(12) d .
C8 C Uani 0.3919(8) 0.4693(8) 0.6748(7) 1.000 0.0172(12) d .
C9 C Uani 0.3116(8) 0.0493(8) 0.5763(7) 1.000 0.0188(12) d .
H1 H Uiso 0.34550 -0.06900 0.07430 1.000 0.0260 c R
H2 H Uiso 0.57530 0.36420 0.24820 1.000 0.0300 c R
H3 H Uiso 0.30330 0.58530 0.24240 1.000 0.0300 c R
H4 H Uiso -0.09440 0.28830 0.06660 1.000 0.0290 c R
H5 H Uiso -0.06710 -0.11520 -0.03550 1.000 0.0260 c R

loop_
_atom_type_symbol
_atom_type_description
_atom_type_scat_dispersion_real
_atom_type_scat_dispersion_imag
_atom_type_scat_source
C C 0.0033 0.0016 ' International Tables Vol C Tables 4.2.6.8 and 6.1.1.4'
H H 0.0000 0.0000 ' International Tables Vol C Tables 4.2.6.8 and 6.1.1.4'
F F 0.0171 0.0103 ' International Tables Vol C Tables 4.2.6.8 and 6.1.1.4'
Mo Mo -1.6832 0.6857 ' International Tables Vol C Tables 4.2.6.8 and 6.1.1.4'
O O 0.0106 0.0060 ' International Tables Vol C Tables 4.2.6.8 and 6.1.1.4'

loop_
_geom_angle_atom_site_label_1
_geom_angle_atom_site_label_2
_geom_angle_atom_site_label_3
_geom_angle
_geom_angle_publ_flag
C1 Mo1 C2 35.42 yes
C1 Mo1 C3 59.14 yes
C1 Mo1 C4 58.62 yes
C1 Mo1 C5 34.84 yes
C1 Mo1 C6 99.54 yes
C1 Mo1 C7 154.66 yes
C1 Mo1 C8 121.88 yes
C1 Mo1 C9 94.12 yes
C2 Mo1 C3 35.98 yes
C2 Mo1 C4 59.17 yes
C2 Mo1 C5 58.58 yes
C2 Mo1 C6 134.66 yes
C2 Mo1 C7 139.67 yes
C2 Mo1 C8 91.03 yes
C2 Mo1 C9 104.69 yes
C3 Mo1 C4 35.38 yes
C3 Mo1 C5 58.62 yes
C3 Mo1 C6 133.36 yes
C3 Mo1 C7 105.54 yes
C3 Mo1 C8 92.10 yes
C3 Mo1 C9 139.65 yes
C4 Mo1 C5 35.07 yes
C4 Mo1 C6 98.09 yes
C4 Mo1 C7 96.88 yes
C4 Mo1 C8 123.80 yes
C4 Mo1 C9 151.32 yes
C5 Mo1 C6 80.17 yes
C5 Mo1 C7 120.85 yes
C5 Mo1 C8 148.39 yes
C5 Mo1 C9 116.97 yes
C6 Mo1 C7 76.04 yes
C6 Mo1 C8 131.43 yes
C6 Mo1 C9 76.35 yes
C7 Mo1 C8 75.62 yes
C7 Mo1 C9 108.65 yes
C8 Mo1 C9 76.48 yes
Mo1 C1 C2 70.55 yes
Mo1 C1 C5 73.12 yes
C2 C1 C5 107.8(5) no
Mo1 C2 C1 74.03 yes
Mo1 C2 C3 72.15 yes
C1 C2 C3 108.0(5) no
Mo1 C3 C2 71.87 yes
Mo1 C3 C4 73.76 yes
C2 C3 C4 108.0(5) no
Mo1 C4 C3 70.86 yes
Mo1 C4 C5 73.16 yes
C3 C4 C5 107.7(5) no
Mo1 C5 C1 72.04 yes
Mo1 C5 C4 71.77 yes
C1 C5 C4 108.6(5) no
Mo1 C6 F1 117.84 yes
Mo1 C6 F2 114.02 yes
Mo1 C6 F3 113.69 yes
F1 C6 F2 103.4(4) yes
F1 C6 F3 102.8(4) yes
F2 C6 F3 103.4(4) yes
Mo1 C7 O1 178.33 yes
Mo1 C8 O2 177.76 yes
Mo1 C9 O3 175.95 yes
Mo1 C1 H1 126.00 no
C2 C1 H1 126.00 no
C5 C1 H1 126.00 no
Mo1 C2 H2 126.00 no
C1 C2 H2 126.00 no
C3 C2 H2 126.00 no
Mo1 C3 H3 126.00 no
C2 C3 H3 126.00 no
C4 C3 H3 126.00 no
Mo1 C4 H4 126.00 no
C3 C4 H4 126.00 no
C5 C4 H4 126.00 no
Mo1 C5 H5 126.00 no
C1 C5 H5 126.00 no
C4 C5 H5 126.00 no

loop_
_geom_bond_atom_site_label_1
_geom_bond_atom_site_label_2
_geom_bond_distance
_geom_bond_publ_flag
Mo1 C1 2.3383 yes
Mo1 C2 2.2933 yes
Mo1 C3 2.2969 yes
Mo1 C4 2.3342 yes
Mo1 C5 2.3522 yes
Mo1 C6 2.2319 yes
Mo1 C7 2.0042 yes
Mo1 C8 2.0177 yes
Mo1 C9 2.0119 yes
F1 C6 1.369(5) yes
F2 C6 1.367(6) yes
F3 C6 1.376(6) yes
O1 C7 1.147(7) yes
O2 C8 1.140(6) yes
O3 C9 1.140(6) yes
C1 C2 1.410(8) no
C1 C5 1.404(8) no
C2 C3 1.418(8) no
C3 C4 1.408(8) no
C4 C5 1.412(8) no
C1 H1 1.0000 no
C2 H2 1.0000 no
C3 H3 1.0000 no
C4 H4 1.0000 no
C5 H5 1.0000 no

loop_
_geom_hbond_atom_site_label_D
_geom_hbond_atom_site_label_H
_geom_hbond_atom_site_label_A
_geom_hbond_distance_DH
_geom_hbond_distance_HA
_geom_hbond_distance_DA
_geom_hbond_angle_DHA
_geom_hbond_site_symmetry_A
_geom_hbond_publ_flag
C2 H2 F3 1.0000 2.4900 3.351(7) 144.00 1_665 yes

loop_
_geom_torsion_atom_site_label_1
_geom_torsion_atom_site_label_2
_geom_torsion_atom_site_label_3
_geom_torsion_atom_site_label_4
_geom_torsion
_geom_torsion_publ_flag
C2 Mo1 C1 C5 -116.45 no
C3 Mo1 C1 C2 38.17 no
C3 Mo1 C1 C5 -78.28 no
C4 Mo1 C1 C2 79.75 no
C4 Mo1 C1 C5 -36.70 no
C5 Mo1 C1 C2 116.45 no
C6 Mo1 C1 C2 173.45 no
C6 Mo1 C1 C5 57.00 no
C7 Mo1 C1 C2 95.97 no
C7 Mo1 C1 C5 -20.48 no
C8 Mo1 C1 C2 -33.09 no
C8 Mo1 C1 C5 -149.53 no
C9 Mo1 C1 C2 -109.72 no
C9 Mo1 C1 C5 133.83 no
C1 Mo1 C2 C3 115.46 no
C3 Mo1 C2 C1 -115.46 no
C4 Mo1 C2 C1 -78.04 no
C4 Mo1 C2 C3 37.43 no
C5 Mo1 C2 C1 -36.83 no
C5 Mo1 C2 C3 78.64 no
C6 Mo1 C2 C1 -9.10 no
C6 Mo1 C2 C3 106.36 no
C7 Mo1 C2 C1 -138.89 no
C7 Mo1 C2 C3 -23.42 no
C8 Mo1 C2 C1 152.38 no
C8 Mo1 C2 C3 -92.16 no
C9 Mo1 C2 C1 76.08 no
C9 Mo1 C2 C3 -168.45 no
C1 Mo1 C3 C2 -37.56 no
C1 Mo1 C3 C4 78.10 no
C2 Mo1 C3 C4 115.66 no
C4 Mo1 C3 C2 -115.66 no
C5 Mo1 C3 C2 -78.50 no
C5 Mo1 C3 C4 37.17 no
C6 Mo1 C3 C2 -110.19 no
C6 Mo1 C3 C4 5.47 no
C7 Mo1 C3 C2 164.51 no
C7 Mo1 C3 C4 -79.83 no
C8 Mo1 C3 C2 88.86 no
C8 Mo1 C3 C4 -155.48 no
C9 Mo1 C3 C2 17.40 no
C9 Mo1 C3 C4 133.06 no
C1 Mo1 C4 C3 -79.70 no
C1 Mo1 C4 C5 36.45 no
C2 Mo1 C4 C3 -38.08 no
C2 Mo1 C4 C5 78.08 no
C3 Mo1 C4 C5 116.15 no
C5 Mo1 C4 C3 -116.15 no
C6 Mo1 C4 C3 -175.98 no
C6 Mo1 C4 C5 -59.83 no
C7 Mo1 C4 C3 107.22 no
C7 Mo1 C4 C5 -136.63 no
C8 Mo1 C4 C3 29.94 no
C8 Mo1 C4 C5 146.09 no
C9 Mo1 C4 C3 -99.69 no
C9 Mo1 C4 C5 16.47 no
C1 Mo1 C5 C4 -117.39 no
C2 Mo1 C5 C1 37.46 no
C2 Mo1 C5 C4 -79.93 no
C3 Mo1 C5 C1 79.89 no
C3 Mo1 C5 C4 -37.50 no
C4 Mo1 C5 C1 117.39 no
C6 Mo1 C5 C1 -122.92 no
C6 Mo1 C5 C4 119.69 no
C7 Mo1 C5 C1 169.96 no
C7 Mo1 C5 C4 52.57 no
C8 Mo1 C5 C1 55.22 no
C8 Mo1 C5 C4 -62.16 no
C9 Mo1 C5 C1 -53.83 no
C9 Mo1 C5 C4 -171.22 no
C1 Mo1 C6 F1 147.26 no
C1 Mo1 C6 F2 -91.29 no
C1 Mo1 C6 F3 26.85 no
C2 Mo1 C6 F1 152.59 no
C2 Mo1 C6 F2 -85.95 no
C2 Mo1 C6 F3 32.19 no
C3 Mo1 C6 F1 -156.57 no
C3 Mo1 C6 F2 -35.11 no
C3 Mo1 C6 F3 83.03 no
C4 Mo1 C6 F1 -153.37 no
C4 Mo1 C6 F2 -31.91 no
C4 Mo1 C6 F3 86.22 no
C5 Mo1 C6 F1 176.35 no
C5 Mo1 C6 F2 -62.19 no
C5 Mo1 C6 F3 55.95 no
C7 Mo1 C6 F1 -58.24 no
C7 Mo1 C6 F2 63.22 no
C7 Mo1 C6 F3 -178.65 no
C8 Mo1 C6 F1 -2.35 no
C8 Mo1 C6 F2 119.11 no
C8 Mo1 C6 F3 -122.75 no
C9 Mo1 C6 F1 55.30 no
C9 Mo1 C6 F2 176.76 no
C9 Mo1 C6 F3 -65.10 no
Mo1 C1 C2 C3 -64.64 no
C5 C1 C2 Mo1 64.12 no
C5 C1 C2 C3 -0.5(5) no
Mo1 C1 C5 C4 62.86 no
C2 C1 C5 Mo1 -62.44 no
C2 C1 C5 C4 0.4(5) no
Mo1 C2 C3 C4 -65.46 no
C1 C2 C3 Mo1 65.88 no
C1 C2 C3 C4 0.4(5) no
Mo1 C3 C4 C5 -64.38 no
C2 C3 C4 Mo1 64.21 no
C2 C3 C4 C5 -0.2(5) no
Mo1 C4 C5 C1 -63.03 no
C3 C4 C5 Mo1 62.87 no
C3 C4 C5 C1 -0.2(5) no
